data_1509677
loop_
_publ_author_name
'Quarton, M.'
'Angenault, J.'
'Cieren, X.'
'Wallez, G.'

_publ_section_title
;
 Two new thiophosphates with interlocked structures: Ag Ti2 (P S4)3 and
 Ag2 Nb Ti3 P6 S25
;
_journal_name_full 'Journal of Solid State Chemistry'
_journal_page_first 55
_journal_page_last 65
_journal_paper_doi 10.1006/jssc.2000.8739
_journal_volume 153
_journal_year 2000
_chemical_formula_sum 'Ag2 Nb P6 S25 Ti3'
_chemical_name_systematic 'Ag2 (Nb Ti3 P6 S25)'
_space_group_IT_number 56
_symmetry_space_group_name_Hall '-P 2ab 2ac'
_symmetry_space_group_name_H-M 'P c c n'
_cell_angle_alpha 90
_cell_angle_beta 90
_cell_angle_gamma 90
_cell_formula_units_Z 8
_cell_length_a 22.609
_cell_length_b 27.6939
_cell_length_c 11.589
_cell_volume 7256.237
_citation_journal_id_ASTM JSSCBI
_cod_data_source_file silver2-3_136.cif
_cod_data_source_block Ag2Nb1P6S25Ti3
_cod_original_cell_volume 7256.236
_cod_original_formula_sum 'Ag2 Nb1 P6 S25 Ti3'
_cod_database_code 1509677

loop_
_symmetry_equiv_pos_as_xyz
x,y,z
-x+1/2,-y+1/2,z
x+1/2,-y,-z+1/2
-x,y+1/2,-z+1/2
-x,-y,-z
x-1/2,y-1/2,-z
-x-1/2,y,z-1/2
x,-y-1/2,z-1/2

loop_
_atom_site_label
_atom_site_type_symbol
_atom_site_fract_x
_atom_site_fract_y
_atom_site_fract_z
_atom_site_occupancy
_atom_site_U_iso_or_equiv
S6 S-2 0.0449 0.6905 0.7449 1 0.0
S8 S-2 0.8806 0.1282 0.5467 1 0.0
Ag2 Ag+1 0.8924 0.8675 0.6342 0.45 0.0
S14 S-2 0.0782 0.9794 0.7124 1 0.0
S12 S-2 0.9024 0.7366 0.739 1 0.0
S17 S-2 0.701 0.1278 0.7607 1 0.0
S20 S-2 0.7194 0.6391 0.7056 1 0.0
S2 S-2 0.0661 0.8968 0.9106 1 0.0
S23 S-2 0.6758 0.9398 0.0143 1 0.0
S22 S-2 0.8014 0.895 0.9849 1 0.0
S18 S-2 0.8277 0.0821 0.7911 1 0.0
S3 S-2 0.9567 0.8165 0.9734 1 0.0
Ti3 Ti+4 0.782 0.12696 0.6273 1 0.0
S7 S-2 0.8092 0.2095 0.6903 1 0.0
S24 S-1 0.0907 0.0026 0.0034 1 0.0
S9 S-2 0.7045 0.8096 0.9148 1 0.0
S19 S-2 0.7724 0.0603 0.5031 1 0.0
Ti1 Ti+4 0.98936 0.75007 0.8579 1 0.0
P2 P+5 0.1084 0.6946 0.8731 1 0.0
Nb1 Nb+4 0.00352 0.97566 0.89133 1 0.0
Ag4 Ag+1 0.25 0.25 0.71 0.03 0.0
P4 P+5 0.0074 0.0011 0.6216 1 0.0
S10 S-2 0.939 0.6924 0.9827 1 0.0
P5 P+5 0.2421 0.8928 0.1106 1 0.0
P1 P+5 0.9953 0.8585 0.8469 1 0.0
S1 S-2 0.9404 0.9089 0.7839 1 0.0
P3 P+5 0.8809 0.6845 0.8528 1 0.0
Ag3 Ag+1 0.1009 0.8791 0.6668 0.52 0.0
S21 S-2 0.7774 0.9629 0.226 1 0.0
S4 S-2 0.0236 0.8108 0.7307 1 0.0
S13 S-2 0.0228 0.0529 0.4922 1 0.0
S11 S-2 0.1182 0.1184 0.7166 1 0.0
Ag1 Ag+1 0.09146 0.8638 0.1002 1 0.0
S16 S-2 0.221 0.8335 0.011 1 0.0
Ti2 Ti+4 0.7194 0.89428 0.8537 1 0.0
P6 P+5 0.7446 0.9168 0.1069 1 0.0
S15 S-2 0.9471 0.0246 0.7343 1 0.0
S25 S-1 0.0458 0.0558 0.935 1 0.0
S5 S-2 0.0759 0.7449 0.9768 1 0.0
